data_4120972
loop_
_publ_author_name
'Pascal N\"osel'
'Laura Nunes dos Santos Comprido'
'Tobias Lauterbach'
'Matthias Rudolph'
'Frank Rominger'
'A. Stephen K. Hashmi'

_publ_contact_author_address
;
        Organisch-Chemisches Institut
        Universit\"at Heidelberg
        Im Neuenheimer Feld 270
        D-69120 Heidelberg
        Germany
;
_publ_contact_author_email hashmi@hashmi.de
_publ_contact_author_fax '049 6221 54- 4205'
_publ_contact_author_name 'Hashmi, A. Stephen K.'
_publ_contact_author_phone '049 6221 54- 8413'
_publ_section_title
;
 1,6-Carbene Transfer: Gold-Catalyzed Oxidative Diyne Cyclizations
;
_journal_name_full 'Journal of the American Chemical Society'
_journal_page_first 15662
_journal_page_last 15666
_journal_paper_doi 10.1021/ja4085385
_journal_volume 135
_journal_year 2013
_chemical_formula_sum 'C16 H9 I O2'
_chemical_formula_weight 360.13
_chemical_name_systematic
; 
 ? 
;
_space_group_IT_number 19
_symmetry_cell_setting orthorhombic
_symmetry_space_group_name_Hall 'P 2ac 2ab'
_symmetry_space_group_name_H-M 'P 21 21 21'
_atom_sites_solution_hydrogens geom
_atom_sites_solution_primary direct
_atom_sites_solution_secondary difmap
_audit_creation_method SHELXL-97
_cell_angle_alpha 90.00
_cell_angle_beta 90.00
_cell_angle_gamma 90.00
_cell_formula_units_Z 4
_cell_length_a 6.6643(18)
_cell_length_b 8.344(2)
_cell_length_c 23.072(6)
_cell_measurement_reflns_used 4480
_cell_measurement_temperature 200(2)
_cell_measurement_theta_max 25.05
_cell_measurement_theta_min 2.61
_cell_volume 1283.0(6)
_computing_cell_refinement 'Bruker SAINT'
_computing_data_collection 'Bruker APEX2'
_computing_data_reduction 'Bruker SAINT'
_computing_molecular_graphics 'Bruker SHELXTL'
_computing_publication_material 'Bruker SHELXTL'
_computing_structure_refinement 'SHELXL-97 (Sheldrick, 2008)'
_computing_structure_solution 'SHELXS-97 (Sheldrick, 2008)'
_diffrn_ambient_temperature 200(2)
_diffrn_measured_fraction_theta_full 0.916
_diffrn_measured_fraction_theta_max 0.776
_diffrn_measurement_device_type 'Bruker APEX-II Quazar'
_diffrn_measurement_method '\f and \w scans'
_diffrn_radiation_monochromator mirror
_diffrn_radiation_source 'ImuS microsource'
_diffrn_radiation_type MoK\a
_diffrn_radiation_wavelength 0.71073
_diffrn_reflns_av_R_equivalents 0.0256
_diffrn_reflns_av_sigmaI/netI 0.0447
_diffrn_reflns_limit_h_max 8
_diffrn_reflns_limit_h_min 0
_diffrn_reflns_limit_k_max 10
_diffrn_reflns_limit_k_min 0
_diffrn_reflns_limit_l_max 30
_diffrn_reflns_limit_l_min 0
_diffrn_reflns_number 5198
_diffrn_reflns_theta_full 25.00
_diffrn_reflns_theta_max 27.92
_diffrn_reflns_theta_min 1.77
_exptl_absorpt_coefficient_mu 2.489
_exptl_absorpt_correction_T_max 0.8650
_exptl_absorpt_correction_T_min 0.7379
_exptl_absorpt_correction_type multi-scan
_exptl_absorpt_process_details
;
Sheldrick, G. M. (2008). <i>SADABS</i>. University of G\"ottingen, Germany.
;
_exptl_crystal_colour red
_exptl_crystal_density_diffrn 1.864
_exptl_crystal_description needle
_exptl_crystal_F_000 696
_exptl_crystal_size_max 0.13
_exptl_crystal_size_mid 0.07
_exptl_crystal_size_min 0.06
_refine_diff_density_max 1.002
_refine_diff_density_min -0.591
_refine_diff_density_rms 0.111
_refine_ls_abs_structure_details 'Flack H D (1983), Acta Cryst. A39, 876-881'
_refine_ls_abs_structure_Flack 0.51(6)
_refine_ls_extinction_method none
_refine_ls_goodness_of_fit_ref 0.999
_refine_ls_hydrogen_treatment constr
_refine_ls_matrix_type full
_refine_ls_number_parameters 173
_refine_ls_number_reflns 1395
_refine_ls_number_restraints 0
_refine_ls_restrained_S_all 0.999
_refine_ls_R_factor_all 0.0445
_refine_ls_R_factor_gt 0.0335
_refine_ls_shift/su_max 0.000
_refine_ls_shift/su_mean 0.000
_refine_ls_structure_factor_coef Fsqd
_refine_ls_weighting_details 'calc w=1/[\s^2^(Fo^2^)+(0.0443P)^2^+0.0000P] where P=(Fo^2^+2Fc^2^)/3'
_refine_ls_weighting_scheme calc
_refine_ls_wR_factor_gt 0.0722
_refine_ls_wR_factor_ref 0.0748
_reflns_number_gt 1179
_reflns_number_total 1395
_reflns_threshold_expression >2sigma(I)
_cod_data_source_file ja4085385_si_002_3.cif
_cod_data_source_block pno35
_cod_original_cell_volume 1282.9(6)
_cod_database_code 4120972

loop_
_symmetry_equiv_pos_as_xyz
'x, y, z'
'-x+1/2, -y, z+1/2'
'-x, y+1/2, -z+1/2'
'x+1/2, -y+1/2, -z'

loop_
_atom_site_label
_atom_site_type_symbol
_atom_site_fract_x
_atom_site_fract_y
_atom_site_fract_z
_atom_site_U_iso_or_equiv
_atom_site_adp_type
_atom_site_occupancy
_atom_site_symmetry_multiplicity
_atom_site_calc_flag
_atom_site_refinement_flags
C1 C 0.6494(14) 0.6408(8) 0.0252(2) 0.0189(16) Uani 1 1 d .
O1 O 0.6519(8) 0.5101(5) 0.00155(17) 0.0284(11) Uani 1 1 d .
C2 C 0.6429(13) 0.6711(8) 0.0899(2) 0.0191(16) Uani 1 1 d .
I2 I 0.65284(9) 0.48721(5) 0.149318(17) 0.03175(17) Uani 1 1 d .
C3 C 0.6356(13) 0.8292(8) 0.0995(2) 0.0178(16) Uani 1 1 d .
C4 C 0.6247(13) 0.9107(8) 0.1577(3) 0.0201(18) Uani 1 1 d .
O4 O 0.4866(10) 0.8758(6) 0.1899(2) 0.0369(16) Uani 1 1 d .
C11 C 0.6338(17) 0.9152(7) 0.0424(3) 0.0147(18) Uani 1 1 d .
C12 C 0.6453(13) 0.8012(7) -0.0012(2) 0.0167(15) Uani 1 1 d .
C13 C 0.6516(13) 0.8468(8) -0.0590(2) 0.0189(16) Uani 1 1 d .
H13 H 0.6604 0.7693 -0.0890 0.023 Uiso 1 1 calc R
C14 C 0.6444(12) 1.0112(8) -0.0716(2) 0.0251(16) Uani 1 1 d .
H14 H 0.6468 1.0459 -0.1108 0.030 Uiso 1 1 calc R
C15 C 0.6341(15) 1.1228(8) -0.0276(3) 0.028(2) Uani 1 1 d .
H15 H 0.6253 1.2334 -0.0371 0.034 Uiso 1 1 calc R
C16 C 0.636(2) 1.0774(9) 0.0298(3) 0.029(2) Uani 1 1 d .
H16 H 0.6392 1.1552 0.0599 0.035 Uiso 1 1 calc R
C21 C 0.7856(10) 1.0237(9) 0.1739(2) 0.0150(17) Uani 1 1 d .
C22 C 0.7657(13) 1.1181(9) 0.2246(3) 0.025(2) Uani 1 1 d .
H22 H 0.6445 1.1150 0.2462 0.030 Uiso 1 1 calc R
C23 C 0.9187(14) 1.2128(9) 0.2423(3) 0.033(2) Uani 1 1 d .
H23 H 0.9035 1.2741 0.2768 0.040 Uiso 1 1 calc R
C24 C 1.0947(14) 1.2225(9) 0.2120(3) 0.034(2) Uani 1 1 d .
H24 H 1.2002 1.2896 0.2254 0.040 Uiso 1 1 calc R
C25 C 1.1185(12) 1.1336(8) 0.1613(2) 0.0231(19) Uani 1 1 d .
H25 H 1.2398 1.1402 0.1398 0.028 Uiso 1 1 calc R
C26 C 0.9640(11) 1.0356(8) 0.1424(2) 0.0187(16) Uani 1 1 d .
H26 H 0.9796 0.9757 0.1077 0.022 Uiso 1 1 calc R

loop_
_atom_site_aniso_label
_atom_site_aniso_U_11
_atom_site_aniso_U_22
_atom_site_aniso_U_33
_atom_site_aniso_U_23
_atom_site_aniso_U_13
_atom_site_aniso_U_12
C1 0.016(5) 0.018(4) 0.022(3) -0.004(3) -0.001(3) 0.000(5)
O1 0.034(3) 0.020(3) 0.031(2) -0.005(2) -0.007(2) -0.004(5)
C2 0.017(5) 0.019(4) 0.021(3) 0.003(3) -0.007(3) 0.001(5)
I2 0.0404(3) 0.0251(3) 0.0298(2) 0.0068(2) 0.0001(2) 0.0012(4)
C3 0.015(5) 0.017(4) 0.021(3) -0.002(3) 0.001(3) -0.004(4)
C4 0.017(5) 0.020(4) 0.024(3) 0.004(3) 0.006(3) 0.010(4)
O4 0.043(5) 0.030(3) 0.037(3) -0.008(2) 0.016(3) -0.008(4)
C11 0.012(5) 0.010(3) 0.022(3) -0.001(2) 0.002(3) -0.006(4)
C12 0.011(4) 0.019(4) 0.020(3) 0.001(3) -0.001(3) 0.001(4)
C13 0.014(4) 0.019(4) 0.024(3) 0.000(3) -0.005(4) -0.003(5)
C14 0.033(5) 0.023(4) 0.019(2) 0.008(3) -0.004(3) -0.006(7)
C15 0.041(7) 0.013(3) 0.032(3) 0.006(3) -0.008(4) 0.009(5)
C16 0.036(7) 0.027(4) 0.025(3) -0.009(3) 0.005(4) 0.005(6)
C21 0.018(4) 0.008(4) 0.019(2) -0.001(3) -0.004(2) 0.002(4)
C22 0.031(5) 0.024(4) 0.020(3) 0.001(3) 0.007(3) 0.012(4)
C23 0.055(7) 0.029(4) 0.016(3) -0.008(3) -0.005(3) -0.009(5)
C24 0.044(7) 0.022(4) 0.034(4) 0.003(3) -0.015(4) -0.004(5)
C25 0.023(6) 0.024(4) 0.023(3) 0.006(3) -0.005(3) -0.001(4)
C26 0.020(4) 0.016(4) 0.020(3) 0.003(3) 0.002(3) 0.006(4)

loop_
_atom_type_symbol
_atom_type_description
_atom_type_scat_dispersion_real
_atom_type_scat_dispersion_imag
_atom_type_scat_source
C C 0.0033 0.0016 'International Tables Vol C Tables 4.2.6.8 and 6.1.1.4'
H H 0.0000 0.0000 'International Tables Vol C Tables 4.2.6.8 and 6.1.1.4'
O O 0.0106 0.0060 'International Tables Vol C Tables 4.2.6.8 and 6.1.1.4'
I I -0.4742 1.8119 'International Tables Vol C Tables 4.2.6.8 and 6.1.1.4'

loop_
_geom_angle_atom_site_label_1
_geom_angle_atom_site_label_2
_geom_angle_atom_site_label_3
_geom_angle
O1 C1 C12 129.1(5)
O1 C1 C2 126.2(6)
C12 C1 C2 104.7(5)
C3 C2 C1 109.2(5)
C3 C2 I2 128.7(5)
C1 C2 I2 122.1(5)
C2 C3 C11 109.0(5)
C2 C3 C4 126.4(6)
C11 C3 C4 124.5(5)
O4 C4 C21 123.2(6)
O4 C4 C3 118.2(7)
C21 C4 C3 118.6(6)
C16 C11 C12 121.2(6)
C16 C11 C3 130.7(6)
C12 C11 C3 107.9(5)
C11 C12 C13 120.7(6)
C11 C12 C1 109.1(5)
C13 C12 C1 130.3(5)
C12 C13 C14 117.8(6)
C12 C13 H13 121.1
C14 C13 H13 121.1
C15 C14 C13 120.7(5)
C15 C14 H14 119.7
C13 C14 H14 119.7
C14 C15 C16 121.4(6)
C14 C15 H15 119.3
C16 C15 H15 119.3
C15 C16 C11 118.0(6)
C15 C16 H16 121.0
C11 C16 H16 121.0
C26 C21 C22 118.0(7)
C26 C21 C4 122.2(6)
C22 C21 C4 119.8(6)
C23 C22 C21 120.3(7)
C23 C22 H22 119.9
C21 C22 H22 119.9
C22 C23 C24 121.7(7)
C22 C23 H23 119.1
C24 C23 H23 119.1
C23 C24 C25 119.7(8)
C23 C24 H24 120.2
C25 C24 H24 120.2
C26 C25 C24 119.6(7)
C26 C25 H25 120.2
C24 C25 H25 120.2
C25 C26 C21 120.8(6)
C25 C26 H26 119.6
C21 C26 H26 119.6

loop_
_geom_bond_atom_site_label_1
_geom_bond_atom_site_label_2
_geom_bond_distance
C1 O1 1.219(7)
C1 C12 1.470(9)
C1 C2 1.516(8)
C2 C3 1.339(9)
C2 I2 2.058(6)
C3 C11 1.500(8)
C3 C4 1.507(8)
C4 O4 1.219(9)
C4 C21 1.476(10)
C11 C16 1.384(9)
C11 C12 1.386(8)
C12 C13 1.388(8)
C13 C14 1.403(9)
C13 H13 0.9500
C14 C15 1.378(9)
C14 H14 0.9500
C15 C16 1.379(9)
C15 H15 0.9500
C16 H16 0.9500
C21 C26 1.396(10)
C21 C22 1.417(8)
C22 C23 1.353(11)
C22 H22 0.9500
C23 C24 1.369(12)
C23 H23 0.9500
C24 C25 1.394(9)
C24 H24 0.9500
C25 C26 1.385(10)
C25 H25 0.9500
C26 H26 0.9500

loop_
_geom_torsion_atom_site_label_1
_geom_torsion_atom_site_label_2
_geom_torsion_atom_site_label_3
_geom_torsion_atom_site_label_4
_geom_torsion
O1 C1 C2 C3 -178.2(9)
C12 C1 C2 C3 0.1(11)
O1 C1 C2 I2 3.4(13)
C12 C1 C2 I2 -178.3(6)
C1 C2 C3 C11 0.8(12)
I2 C2 C3 C11 179.1(6)
C1 C2 C3 C4 179.1(8)
I2 C2 C3 C4 -2.5(15)
C2 C3 C4 O4 -56.9(13)
C11 C3 C4 O4 121.2(9)
C2 C3 C4 C21 120.7(10)
C11 C3 C4 C21 -61.2(11)
C2 C3 C11 C16 -176.7(15)
C4 C3 C11 C16 5(2)
C2 C3 C11 C12 -1.4(12)
C4 C3 C11 C12 -179.8(8)
C16 C11 C12 C13 -2.6(18)
C3 C11 C12 C13 -178.4(9)
C16 C11 C12 C1 177.3(13)
C3 C11 C12 C1 1.5(11)
O1 C1 C12 C11 177.2(10)
C2 C1 C12 C11 -1.0(10)
O1 C1 C12 C13 -3.0(17)
C2 C1 C12 C13 178.8(9)
C11 C12 C13 C14 -0.4(14)
C1 C12 C13 C14 179.7(9)
C12 C13 C14 C15 0.8(14)
C13 C14 C15 C16 1.9(16)
C14 C15 C16 C11 -4.8(19)
C12 C11 C16 C15 5(2)
C3 C11 C16 C15 179.8(9)
O4 C4 C21 C26 165.5(7)
C3 C4 C21 C26 -12.0(9)
O4 C4 C21 C22 -11.1(11)
C3 C4 C21 C22 171.5(6)
C26 C21 C22 C23 -1.9(10)
C4 C21 C22 C23 174.8(6)
C21 C22 C23 C24 0.9(11)
C22 C23 C24 C25 0.2(12)
C23 C24 C25 C26 -0.4(10)
C24 C25 C26 C21 -0.6(10)
C22 C21 C26 C25 1.7(10)
C4 C21 C26 C25 -174.9(5)
